data_7709545
loop_
_publ_author_name
'Chen, Yating'
'Zhang, Shaonan'
'Wang, Zhen-Feng'
'Wei, Qingmin'
'Zhang, Shuhua'

_publ_section_title
;
 Discovery of thirteen cobalt (II) and copper (II) salicylaldehyde Schiff
 base complexes that induce apoptosis and autophagy in human lung
 adenocarcinoma A549/DDP cells and that can overcome cisplatin resistance
 in vitro and in vivo
;
_journal_name_full 'Dalton Transactions'
_journal_paper_doi 10.1039/D1DT03749H
_journal_year 2022
_chemical_formula_sum 'C97 H68 Br16 Co4 N24 O9'
_chemical_formula_weight 3227.87
_space_group_crystal_system triclinic
_space_group_IT_number 2
_space_group_name_Hall '-P 1'
_space_group_name_H-M_alt 'P -1'
_atom_sites_solution_hydrogens mixed
_audit_creation_method SHELXL-2014
_audit_update_record
;
2021-12-07 deposited with the CCDC.	2022-02-15 downloaded from the CCDC.
;
_cell_angle_alpha 89.131(4)
_cell_angle_beta 80.042(4)
_cell_angle_gamma 78.773(5)
_cell_formula_units_Z 1
_cell_length_a 10.3047(5)
_cell_length_b 13.6173(8)
_cell_length_c 21.1711(8)
_cell_measurement_reflns_used 4979
_cell_measurement_temperature 293(2)
_cell_measurement_theta_max 26.7810
_cell_measurement_theta_min 3.6850
_cell_volume 2869.5(3)
_computing_structure_refinement 'SHELXL-2014 (Sheldrick, 2014)'
_diffrn_ambient_temperature 293(2)
_diffrn_detector_area_resol_mean 16.0233
_diffrn_measured_fraction_theta_full 0.964
_diffrn_measured_fraction_theta_max 0.989
_diffrn_measurement_device_type 'SuperNova, Single source at offset/far, Eos'
_diffrn_measurement_method '\w scans'
_diffrn_radiation_type MoK\a
_diffrn_radiation_wavelength 0.71073
_diffrn_reflns_av_R_equivalents 0.0298
_diffrn_reflns_av_unetI/netI 0.0605
_diffrn_reflns_Laue_measured_fraction_full 0.964
_diffrn_reflns_Laue_measured_fraction_max 0.989
_diffrn_reflns_limit_h_max 12
_diffrn_reflns_limit_h_min -12
_diffrn_reflns_limit_k_max 16
_diffrn_reflns_limit_k_min -15
_diffrn_reflns_limit_l_max 25
_diffrn_reflns_limit_l_min -25
_diffrn_reflns_number 18226
_diffrn_reflns_point_group_measured_fraction_full 0.964
_diffrn_reflns_point_group_measured_fraction_max 0.989
_diffrn_reflns_theta_full 25.242
_diffrn_reflns_theta_max 25.014
_diffrn_reflns_theta_min 3.326
_diffrn_source 'micro-focus sealed X-ray tube'
_exptl_absorpt_coefficient_mu 6.202
_exptl_absorpt_correction_T_max 1.00000
_exptl_absorpt_correction_T_min 0.44365
_exptl_absorpt_correction_type multi-scan
_exptl_absorpt_process_details
;
CrysAlisPro 1.171.39.46 (Rigaku Oxford Diffraction, 2018)
Empirical absorption correction using spherical harmonics,
 implemented in SCALE3 ABSPACK scaling algorithm.
;
_exptl_crystal_colour red
_exptl_crystal_density_diffrn 1.868
_exptl_crystal_description block
_exptl_crystal_F_000 1558
_exptl_crystal_size_max 0.19
_exptl_crystal_size_mid 0.17
_exptl_crystal_size_min 0.13
_refine_diff_density_max 1.485
_refine_diff_density_min -0.682
_refine_diff_density_rms 0.102
_refine_ls_extinction_method none
_refine_ls_goodness_of_fit_ref 1.005
_refine_ls_hydrogen_treatment mixed
_refine_ls_matrix_type full
_refine_ls_number_parameters 697
_refine_ls_number_reflns 10024
_refine_ls_number_restraints 29
_refine_ls_restrained_S_all 1.008
_refine_ls_R_factor_all 0.0811
_refine_ls_R_factor_gt 0.0482
_refine_ls_shift/su_max 0.001
_refine_ls_shift/su_mean 0.000
_refine_ls_structure_factor_coef Fsqd
_refine_ls_weighting_details 'w=1/[\s^2^(Fo^2^)+(0.0499P)^2^+2.9476P] where P=(Fo^2^+2Fc^2^)/3'
_refine_ls_weighting_scheme calc
_refine_ls_wR_factor_gt 0.1047
_refine_ls_wR_factor_ref 0.1197
_reflns_Friedel_coverage 0.000
_reflns_number_gt 6983
_reflns_number_total 10024
_reflns_threshold_expression 'I > 2\s(I)'
_cod_data_source_file d1dt03749h2.cif
_cod_data_source_block 17
_cod_database_code 7709545
_shelx_space_group_comment
;
The symmetry employed for this shelxl refinement is uniquely defined
by the following loop, which should always be used as a source of
symmetry information in preference to the above space-group names.
They are only intended as comments.
;
_shelxl_version_number 2014-3

loop_
_space_group_symop_operation_xyz
'x, y, z'
'-x, -y, -z'

loop_
_atom_site_label
_atom_site_type_symbol
_atom_site_fract_x
_atom_site_fract_y
_atom_site_fract_z
_atom_site_U_iso_or_equiv
_atom_site_adp_type
_atom_site_occupancy
_atom_site_site_symmetry_order
_atom_site_calc_flag
_atom_site_refinement_flags_posn
_atom_site_refinement_flags_adp
_atom_site_refinement_flags_occupancy
_atom_site_disorder_assembly
_atom_site_disorder_group
Br3 Br 0.38616(6) 0.72131(5) -0.00087(3) 0.04876(18) Uani 1 1 d . . . . .
Co1 Co 0.18759(7) 0.86125(5) -0.11493(3) 0.02714(18) Uani 1 1 d . . . . .
Co2 Co 0.32389(7) 0.61863(5) -0.37499(3) 0.02848(18) Uani 1 1 d . . . . .
Br7 Br 0.10170(7) 0.77181(5) -0.47489(3) 0.05177(19) Uani 1 1 d . . . . .
Br2 Br -0.28019(7) 0.53793(6) 0.05413(4) 0.0654(2) Uani 1 1 d . . . . .
Br6 Br 0.75155(8) 0.97912(6) -0.53238(4) 0.0705(2) Uani 1 1 d . . . . .
Br1 Br 0.47337(8) 0.99414(6) -0.17663(3) 0.0716(3) Uani 1 1 d . . . . .
Br8 Br 0.05348(9) 0.47424(7) -0.31562(3) 0.0800(3) Uani 1 1 d . . . . .
Br4 Br -0.18231(8) 1.11714(6) -0.36943(3) 0.0671(2) Uani 1 1 d . . . . .
Br5 Br 0.76791(9) 0.35293(6) -0.15294(4) 0.0725(3) Uani 1 1 d . . . . .
O3 O 0.4091(4) 0.7372(3) -0.35956(16) 0.0357(9) Uani 1 1 d . . . . .
O2 O 0.1104(4) 0.7365(3) -0.12449(16) 0.0347(9) Uani 1 1 d . . . . .
N7 N 0.1193(4) 0.7138(3) -0.3498(2) 0.0326(11) Uani 1 1 d . . . . .
N6 N 0.2515(4) 0.8623(3) -0.2131(2) 0.0306(11) Uani 1 1 d . . . . .
N3 N 0.1014(4) 0.8641(3) -0.01881(19) 0.0274(10) Uani 1 1 d . . . . .
O4 O 0.4779(4) 0.4991(3) -0.37107(17) 0.0400(10) Uani 1 1 d . U . . .
N4 N 0.3899(4) 0.7626(3) -0.1296(2) 0.0298(10) Uani 1 1 d . . . . .
O1 O 0.0330(4) 0.9751(3) -0.12880(16) 0.0356(9) Uani 1 1 d . . . . .
N8 N 0.1552(4) 0.6644(4) -0.2473(2) 0.0360(12) Uani 1 1 d . . . . .
H8A H 0.1329 0.6688 -0.2063 0.043 Uiso 1 1 calc R U . . .
N9 N 0.2752(4) 0.6054(3) -0.2759(2) 0.0308(11) Uani 1 1 d . . . . .
N5 N 0.3718(4) 0.7994(4) -0.2357(2) 0.0354(12) Uani 1 1 d . . . . .
H5 H 0.3996 0.7899 -0.2763 0.042 Uiso 1 1 calc R U . . .
N12 N 0.3985(4) 0.6318(3) -0.47137(18) 0.0301(11) Uani 1 1 d . . . . .
C13 C 0.4647(5) 0.7139(4) -0.0888(3) 0.0359(14) Uani 1 1 d . . . . .
C42 C 0.3474(6) 0.5577(4) -0.2375(3) 0.0364(14) Uani 1 1 d . . . . .
H42 H 0.3139 0.5658 -0.1938 0.044 Uiso 1 1 calc R U . . .
C1 C 0.3801(6) 1.0236(4) -0.0913(3) 0.0409(15) Uani 1 1 d . . . . .
C19 C 0.0622(5) 0.9761(4) -0.2446(2) 0.0331(13) Uani 1 1 d . . . . .
N1 N 0.2857(4) 0.9705(3) -0.0695(2) 0.0350(11) Uani 1 1 d . . . . .
C36 C 0.4804(5) 0.7903(4) -0.3997(2) 0.0300(12) Uani 1 1 d . . . . .
C12 C 0.0296(5) 0.6928(4) -0.0823(2) 0.0286(12) Uani 1 1 d . . . . .
N2 N 0.1296(4) 0.9384(4) 0.0176(2) 0.0356(11) Uani 1 1 d . . . . .
H2 H 0.0876 0.9507 0.0563 0.043 Uiso 1 1 calc R U . . .
C11 C -0.0158(6) 0.6080(5) -0.1018(3) 0.0393(14) Uani 1 1 d . . . . .
H11 H 0.0142 0.5834 -0.1436 0.047 Uiso 1 1 calc R U . . .
C33 C 0.6379(6) 0.9049(5) -0.4801(3) 0.0415(15) Uani 1 1 d . . . . .
C9 C -0.1511(5) 0.5987(5) 0.0005(3) 0.0376(14) Uani 1 1 d . . . . .
N10 N 0.2229(5) 0.5170(4) -0.4243(2) 0.0370(12) Uani 1 1 d . . . . .
C8 C -0.1096(5) 0.6791(5) 0.0216(3) 0.0397(15) Uani 1 1 d . . . . .
H8 H -0.1418 0.7026 0.0634 0.048 Uiso 1 1 calc R U . . .
C37 C 0.0353(6) 0.7651(5) -0.3853(3) 0.0391(14) Uani 1 1 d . . . . .
C48 C 0.5361(6) 0.4656(4) -0.3221(2) 0.0323(13) Uani 1 1 d . . . . .
C25 C 0.1328(6) 0.4606(5) -0.4034(3) 0.0446(16) Uani 1 1 d . . . . .
C10 C -0.1023(6) 0.5609(5) -0.0611(3) 0.0421(15) Uani 1 1 d . . . . .
H10 H -0.1279 0.5041 -0.0749 0.051 Uiso 1 1 calc R U . . .
C7 C -0.0189(5) 0.7275(4) -0.0186(2) 0.0312(13) Uani 1 1 d . . . . .
C4 C 0.2545(6) 1.0641(5) 0.0299(3) 0.0426(15) Uani 1 1 d . . . . .
H4 H 0.2099 1.0769 0.0719 0.051 Uiso 1 1 calc R U . . .
C40 C -0.0549(6) 0.7670(5) -0.2579(3) 0.0472(17) Uani 1 1 d . . . . .
H40 H -0.0827 0.7686 -0.2137 0.057 Uiso 1 1 calc R U . . .
C23 C -0.1356(6) 1.0694(5) -0.1798(3) 0.0457(16) Uani 1 1 d . . . . .
H23 H -0.1854 1.0914 -0.1399 0.055 Uiso 1 1 calc R U . . .
C18 C 0.1902(6) 0.9077(4) -0.2563(2) 0.0331(13) Uani 1 1 d . . . . .
H18 H 0.2319 0.8955 -0.2988 0.040 Uiso 1 1 calc R U . . .
N11 N 0.3677(5) 0.5639(4) -0.5112(2) 0.0392(12) Uani 1 1 d . . . . .
H11A H 0.4059 0.5577 -0.5508 0.047 Uiso 1 1 calc R U . . .
C22 C -0.1876(6) 1.1023(5) -0.2338(3) 0.0454(16) Uani 1 1 d . . . . .
H22 H -0.2724 1.1430 -0.2300 0.054 Uiso 1 1 calc R U . . .
C5 C 0.2224(5) 0.9910(4) -0.0075(2) 0.0308(13) Uani 1 1 d . . . . .
C35 C 0.5241(6) 0.8727(4) -0.3765(3) 0.0394(15) Uani 1 1 d . . . . .
H35 H 0.5001 0.8894 -0.3330 0.047 Uiso 1 1 calc R U . . .
C20 C 0.0100(6) 1.0128(4) -0.2990(3) 0.0382(14) Uani 1 1 d . . . . .
H20 H 0.0598 0.9949 -0.3396 0.046 Uiso 1 1 calc R U . . .
C17 C 0.4464(5) 0.7525(4) -0.1925(3) 0.0324(13) Uani 1 1 d . . . . .
C47 C 0.6623(6) 0.4017(5) -0.3322(3) 0.0444(16) Uani 1 1 d . . . . .
H47 H 0.7020 0.3813 -0.3739 0.053 Uiso 1 1 calc R U . . .
C30 C 0.4753(5) 0.6906(4) -0.4988(2) 0.0348(14) Uani 1 1 d . . . . .
H30 H 0.5064 0.6814 -0.5427 0.042 Uiso 1 1 calc R U . . .
C24 C -0.0109(5) 1.0041(4) -0.1822(2) 0.0310(13) Uani 1 1 d . . . . .
C32 C 0.5962(6) 0.8270(5) -0.5051(3) 0.0412(15) Uani 1 1 d . . . . .
H32 H 0.6215 0.8120 -0.5487 0.049 Uiso 1 1 calc R U . . .
C41 C 0.0729(5) 0.7156(4) -0.2862(3) 0.0346(14) Uani 1 1 d . . . . .
C21 C -0.1127(6) 1.0743(4) -0.2935(3) 0.0410(15) Uani 1 1 d . . . . .
C3 C 0.3494(6) 1.1154(5) 0.0050(3) 0.0496(17) Uani 1 1 d . . . . .
H3 H 0.3699 1.1645 0.0296 0.060 Uiso 1 1 calc R U . . .
C45 C 0.6704(6) 0.3946(5) -0.2208(3) 0.0429(15) Uani 1 1 d . . . . .
C31 C 0.5162(5) 0.7690(4) -0.4667(2) 0.0311(13) Uani 1 1 d . . . . .
C44 C 0.5456(6) 0.4551(4) -0.2080(3) 0.0389(15) Uani 1 1 d . . . . .
H44 H 0.5059 0.4716 -0.1657 0.047 Uiso 1 1 calc R U . . .
C28 C 0.2426(6) 0.4406(5) -0.5289(3) 0.0456(16) Uani 1 1 d . . . . .
H28 H 0.2821 0.4347 -0.5720 0.055 Uiso 1 1 calc R U . . .
C38 C -0.0929(6) 0.8146(5) -0.3639(3) 0.0495(17) Uani 1 1 d . . . . .
H38 H -0.1479 0.8464 -0.3916 0.059 Uiso 1 1 calc R U . . .
C29 C 0.2775(6) 0.5073(4) -0.4879(3) 0.0356(14) Uani 1 1 d . . . . .
C43 C 0.4776(6) 0.4919(4) -0.2567(2) 0.0322(13) Uani 1 1 d . . . . .
C16 C 0.5742(6) 0.6991(5) -0.2140(3) 0.0434(16) Uani 1 1 d . . . . .
H16 H 0.6096 0.6944 -0.2576 0.052 Uiso 1 1 calc R U . . .
C26 C 0.0924(7) 0.3946(5) -0.4406(3) 0.0569(19) Uani 1 1 d . . . . .
H26 H 0.0282 0.3577 -0.4234 0.068 Uiso 1 1 calc R U . . .
C39 C -0.1365(6) 0.8145(5) -0.2974(3) 0.0543(18) Uani 1 1 d . . . . .
H39 H -0.2229 0.8476 -0.2801 0.065 Uiso 1 1 calc R U . . .
C6 C 0.0201(5) 0.8106(4) 0.0098(2) 0.0349(14) Uani 1 1 d . . . . .
H6 H -0.0169 0.8267 0.0525 0.042 Uiso 1 1 calc R U . . .
C15 C 0.6471(7) 0.6536(5) -0.1707(3) 0.0560(19) Uani 1 1 d . . . . .
H15 H 0.7340 0.6181 -0.1843 0.067 Uiso 1 1 calc R U . . .
C27 C 0.1511(7) 0.3850(5) -0.5050(3) 0.0545(18) Uani 1 1 d . . . . .
H27 H 0.1272 0.3403 -0.5316 0.065 Uiso 1 1 calc R U . . .
C34 C 0.6010(6) 0.9293(5) -0.4158(3) 0.0453(16) Uani 1 1 d . . . . .
H34 H 0.6276 0.9834 -0.3990 0.054 Uiso 1 1 calc R U . . .
C46 C 0.7301(6) 0.3677(5) -0.2831(3) 0.0460(16) Uani 1 1 d . . . . .
H46 H 0.8150 0.3271 -0.2919 0.055 Uiso 1 1 calc R U . . .
C2 C 0.4174(6) 1.0950(5) -0.0578(3) 0.0520(17) Uani 1 1 d . . . . .
H2A H 0.4849 1.1286 -0.0759 0.062 Uiso 1 1 calc R U . . .
C14 C 0.5918(6) 0.6600(5) -0.1058(3) 0.0517(17) Uani 1 1 d . . . . .
H14 H 0.6397 0.6288 -0.0752 0.062 Uiso 1 1 calc R U . . .
O5 O 0.2780(9) 0.2260(7) -0.2557(4) 0.061(2) Uani 0.5 1 d D U P . .
H5B H 0.308(3) 0.249(5) -0.2251(11) 0.091 Uiso 0.5 1 d D U P . .
C49 C 0.413(2) 0.231(3) -0.2940(14) 0.098(12) Uani 0.25 1 d D U P . .
H49A H 0.4019 0.2690 -0.3320 0.147 Uiso 0.25 1 calc R U P . .
H49B H 0.4622 0.2636 -0.2687 0.147 Uiso 0.25 1 calc R U P . .
H49C H 0.4622 0.1649 -0.3058 0.147 Uiso 0.25 1 calc R U P . .
C50 C 0.160(2) 0.207(2) -0.2071(11) 0.060(7) Uani 0.25 1 d D U P . .
H50A H 0.0778 0.2383 -0.2209 0.090 Uiso 0.25 1 calc R U P . .
H50B H 0.1634 0.1366 -0.2033 0.090 Uiso 0.25 1 calc R U P . .
H50C H 0.1634 0.2353 -0.1662 0.090 Uiso 0.25 1 calc R U P . .

loop_
_atom_site_aniso_label
_atom_site_aniso_U_11
_atom_site_aniso_U_22
_atom_site_aniso_U_33
_atom_site_aniso_U_23
_atom_site_aniso_U_13
_atom_site_aniso_U_12
Br3 0.0487(4) 0.0615(5) 0.0359(3) 0.0022(3) -0.0119(3) -0.0064(3)
Co1 0.0304(4) 0.0302(4) 0.0190(4) -0.0047(3) 0.0015(3) -0.0063(3)
Co2 0.0332(4) 0.0323(4) 0.0189(4) -0.0048(3) 0.0037(3) -0.0107(3)
Br7 0.0525(4) 0.0639(5) 0.0419(4) 0.0092(3) -0.0108(3) -0.0170(3)
Br2 0.0510(4) 0.0792(6) 0.0703(5) 0.0343(4) -0.0047(4) -0.0307(4)
Br6 0.0739(5) 0.0799(6) 0.0665(5) 0.0236(4) -0.0004(4) -0.0484(4)
Br1 0.0849(6) 0.0779(6) 0.0531(4) -0.0204(4) 0.0268(4) -0.0513(4)
Br8 0.1028(6) 0.0926(6) 0.0516(4) -0.0179(4) 0.0265(4) -0.0696(5)
Br4 0.0957(6) 0.0645(5) 0.0495(4) 0.0134(4) -0.0374(4) -0.0150(4)
Br5 0.0977(6) 0.0652(5) 0.0594(5) 0.0054(4) -0.0408(4) -0.0038(4)
O3 0.044(2) 0.041(2) 0.0222(18) -0.0071(17) 0.0068(17) -0.0207(18)
O2 0.039(2) 0.037(2) 0.0267(19) -0.0059(17) 0.0074(17) -0.0159(17)
N7 0.036(3) 0.036(3) 0.028(2) -0.007(2) -0.001(2) -0.014(2)
N6 0.029(3) 0.032(3) 0.027(2) -0.005(2) 0.005(2) -0.004(2)
N3 0.030(3) 0.027(2) 0.023(2) -0.0066(19) -0.0002(19) -0.0025(19)
O4 0.049(2) 0.043(2) 0.0230(19) -0.0043(17) 0.0013(18) -0.0031(18)
N4 0.030(3) 0.030(3) 0.031(2) -0.007(2) -0.005(2) -0.008(2)
O1 0.044(2) 0.040(2) 0.0182(19) -0.0042(17) -0.0026(17) 0.0024(18)
N8 0.037(3) 0.046(3) 0.020(2) -0.011(2) 0.010(2) -0.008(2)
N9 0.034(3) 0.031(3) 0.025(2) -0.004(2) 0.009(2) -0.012(2)
N5 0.033(3) 0.047(3) 0.021(2) -0.010(2) 0.009(2) -0.007(2)
N12 0.036(3) 0.034(3) 0.018(2) -0.009(2) 0.004(2) -0.009(2)
C13 0.032(3) 0.038(3) 0.040(3) -0.009(3) -0.007(3) -0.008(3)
C42 0.046(4) 0.039(4) 0.022(3) -0.001(3) 0.006(3) -0.015(3)
C1 0.041(4) 0.035(4) 0.046(4) -0.009(3) 0.001(3) -0.014(3)
C19 0.037(3) 0.033(3) 0.027(3) -0.005(2) 0.008(2) -0.012(3)
N1 0.037(3) 0.033(3) 0.033(3) -0.010(2) 0.001(2) -0.009(2)
C36 0.030(3) 0.031(3) 0.028(3) -0.001(2) 0.002(2) -0.008(2)
C12 0.027(3) 0.027(3) 0.031(3) 0.001(2) -0.003(2) -0.004(2)
N2 0.041(3) 0.043(3) 0.020(2) -0.011(2) 0.003(2) -0.008(2)
C11 0.038(3) 0.045(4) 0.037(3) -0.005(3) -0.006(3) -0.014(3)
C33 0.041(4) 0.043(4) 0.043(4) 0.011(3) -0.005(3) -0.016(3)
C9 0.031(3) 0.043(4) 0.038(3) 0.016(3) -0.004(3) -0.006(3)
N10 0.041(3) 0.036(3) 0.032(3) -0.012(2) 0.003(2) -0.011(2)
C8 0.035(3) 0.046(4) 0.034(3) 0.007(3) 0.002(3) -0.005(3)
C37 0.046(4) 0.039(4) 0.037(3) -0.004(3) -0.006(3) -0.020(3)
C48 0.045(4) 0.030(3) 0.022(3) -0.002(2) 0.000(3) -0.012(3)
C25 0.044(4) 0.046(4) 0.044(4) -0.009(3) 0.006(3) -0.022(3)
C10 0.037(3) 0.036(4) 0.056(4) 0.007(3) -0.013(3) -0.013(3)
C7 0.029(3) 0.038(3) 0.024(3) 0.004(2) 0.001(2) -0.003(2)
C4 0.047(4) 0.044(4) 0.036(3) -0.014(3) -0.008(3) -0.007(3)
C40 0.039(4) 0.050(4) 0.046(4) -0.015(3) 0.014(3) -0.011(3)
C23 0.050(4) 0.049(4) 0.032(3) 0.000(3) 0.000(3) 0.001(3)
C18 0.046(4) 0.034(3) 0.020(3) -0.002(2) -0.001(3) -0.014(3)
N11 0.050(3) 0.049(3) 0.021(2) -0.013(2) 0.002(2) -0.020(2)
C22 0.050(4) 0.039(4) 0.042(4) 0.004(3) -0.007(3) 0.001(3)
C5 0.033(3) 0.031(3) 0.026(3) -0.005(2) -0.003(2) -0.001(2)
C35 0.048(4) 0.044(4) 0.027(3) -0.007(3) 0.001(3) -0.019(3)
C20 0.055(4) 0.041(4) 0.021(3) 0.005(3) -0.005(3) -0.014(3)
C17 0.033(3) 0.031(3) 0.032(3) -0.010(3) 0.004(3) -0.011(3)
C47 0.049(4) 0.043(4) 0.033(3) -0.004(3) 0.006(3) 0.000(3)
C30 0.039(3) 0.044(4) 0.018(3) -0.005(2) 0.009(2) -0.013(3)
C24 0.038(3) 0.032(3) 0.022(3) 0.000(2) 0.000(2) -0.008(3)
C32 0.047(4) 0.047(4) 0.027(3) 0.009(3) 0.002(3) -0.013(3)
C41 0.031(3) 0.039(4) 0.033(3) -0.009(3) -0.001(3) -0.011(3)
C21 0.060(4) 0.033(3) 0.036(3) 0.007(3) -0.020(3) -0.013(3)
C3 0.053(4) 0.050(4) 0.050(4) -0.017(3) -0.013(3) -0.016(3)
C45 0.058(4) 0.039(4) 0.035(3) 0.005(3) -0.015(3) -0.012(3)
C31 0.033(3) 0.033(3) 0.026(3) 0.000(2) -0.002(2) -0.008(2)
C44 0.056(4) 0.037(4) 0.023(3) 0.006(3) -0.004(3) -0.011(3)
C28 0.051(4) 0.048(4) 0.039(3) -0.020(3) -0.004(3) -0.015(3)
C38 0.036(4) 0.051(4) 0.060(4) -0.010(3) -0.006(3) -0.005(3)
C29 0.036(3) 0.037(3) 0.033(3) -0.011(3) -0.002(3) -0.006(3)
C43 0.044(4) 0.030(3) 0.022(3) 0.003(2) 0.000(3) -0.013(3)
C16 0.036(4) 0.047(4) 0.042(4) -0.012(3) 0.005(3) -0.004(3)
C26 0.058(4) 0.058(5) 0.059(4) -0.013(4) 0.001(4) -0.031(4)
C39 0.032(4) 0.056(5) 0.071(5) -0.017(4) 0.002(4) -0.006(3)
C6 0.034(3) 0.046(4) 0.020(3) -0.003(3) 0.008(2) -0.006(3)
C15 0.038(4) 0.057(5) 0.069(5) -0.018(4) -0.004(4) -0.003(3)
C27 0.063(5) 0.055(5) 0.052(4) -0.019(3) -0.013(4) -0.024(4)
C34 0.044(4) 0.042(4) 0.054(4) 0.001(3) -0.004(3) -0.023(3)
C46 0.047(4) 0.045(4) 0.044(4) 0.001(3) -0.008(3) -0.003(3)
C2 0.052(4) 0.042(4) 0.067(4) -0.008(3) -0.007(4) -0.024(3)
C14 0.040(4) 0.052(4) 0.061(4) -0.010(3) -0.017(3) 0.005(3)
O5 0.071(4) 0.057(4) 0.048(4) -0.003(3) 0.004(3) -0.008(3)
C49 0.094(14) 0.098(15) 0.103(14) 0.008(9) -0.021(9) -0.019(9)
C50 0.055(10) 0.048(10) 0.084(11) 0.003(8) -0.012(8) -0.028(8)

loop_
_atom_type_symbol
_atom_type_description
_atom_type_scat_dispersion_real
_atom_type_scat_dispersion_imag
_atom_type_scat_source
C C 0.0033 0.0016 'International Tables Vol C Tables 4.2.6.8 and 6.1.1.4'
H H 0.0000 0.0000 'International Tables Vol C Tables 4.2.6.8 and 6.1.1.4'
Br Br -0.2901 2.4595 'International Tables Vol C Tables 4.2.6.8 and 6.1.1.4'
Co Co 0.3494 0.9721 'International Tables Vol C Tables 4.2.6.8 and 6.1.1.4'
N N 0.0061 0.0033 'International Tables Vol C Tables 4.2.6.8 and 6.1.1.4'
O O 0.0106 0.0060 'International Tables Vol C Tables 4.2.6.8 and 6.1.1.4'

loop_
_geom_angle_atom_site_label_1
_geom_angle_atom_site_label_2
_geom_angle_atom_site_label_3
_geom_angle
_geom_angle_site_symmetry_1
_geom_angle_site_symmetry_3
_geom_angle_publ_flag
O2 Co1 O1 102.72(16) . . ?
O2 Co1 N6 90.40(15) . . ?
O1 Co1 N6 86.39(15) . . ?
O2 Co1 N3 87.10(15) . . ?
O1 Co1 N3 88.25(15) . . ?
N6 Co1 N3 173.44(17) . . ?
O2 Co1 N4 87.62(15) . . ?
O1 Co1 N4 159.95(15) . . ?
N6 Co1 N4 76.28(17) . . ?
N3 Co1 N4 109.64(16) . . ?
O2 Co1 N1 158.38(16) . . ?
O1 Co1 N1 90.52(16) . . ?
N6 Co1 N1 107.63(17) . . ?
N3 Co1 N1 76.17(16) . . ?
N4 Co1 N1 85.29(16) . . ?
O3 Co2 O4 102.31(16) . . ?
O3 Co2 N12 86.51(15) . . ?
O4 Co2 N12 89.02(16) . . ?
O3 Co2 N9 88.57(15) . . ?
O4 Co2 N9 86.11(16) . . ?
N12 Co2 N9 172.20(18) . . ?
O3 Co2 N7 90.54(16) . . ?
O4 Co2 N7 157.78(16) . . ?
N12 Co2 N7 110.02(17) . . ?
N9 Co2 N7 76.05(17) . . ?
O3 Co2 N10 159.70(16) . . ?
O4 Co2 N10 88.27(17) . . ?
N12 Co2 N10 76.27(17) . . ?
N9 Co2 N10 109.63(17) . . ?
N7 Co2 N10 85.43(16) . . ?
C36 O3 Co2 131.4(3) . . ?
C12 O2 Co1 130.1(3) . . ?
C37 N7 C41 115.5(5) . . ?
C37 N7 Co2 132.5(4) . . ?
C41 N7 Co2 111.9(4) . . ?
C18 N6 N5 115.3(4) . . ?
C18 N6 Co1 129.1(3) . . ?
N5 N6 Co1 115.4(3) . . ?
C6 N3 N2 116.8(4) . . ?
C6 N3 Co1 128.5(4) . . ?
N2 N3 Co1 114.6(3) . . ?
C48 O4 Co2 129.4(3) . . ?
C13 N4 C17 115.6(4) . . ?
C13 N4 Co1 132.5(3) . . ?
C17 N4 Co1 111.8(4) . . ?
C24 O1 Co1 129.3(3) . . ?
C41 N8 N9 118.1(4) . . ?
C42 N9 N8 115.7(4) . . ?
C42 N9 Co2 128.6(3) . . ?
N8 N9 Co2 115.4(3) . . ?
C17 N5 N6 118.7(4) . . ?
C30 N12 N11 115.9(4) . . ?
C30 N12 Co2 129.4(4) . . ?
N11 N12 Co2 114.6(3) . . ?
N4 C13 C14 125.1(5) . . ?
N4 C13 Br3 116.9(4) . . ?
C14 C13 Br3 118.0(5) . . ?
N9 C42 C43 125.3(5) . . ?
N1 C1 C2 126.2(5) . . ?
N1 C1 Br1 116.6(4) . . ?
C2 C1 Br1 117.2(5) . . ?
C20 C19 C24 120.5(5) . . ?
C20 C19 C18 116.1(5) . . ?
C24 C19 C18 123.3(5) . . ?
C1 N1 C5 115.7(5) . . ?
C1 N1 Co1 134.4(4) . . ?
C5 N1 Co1 109.6(4) . . ?
O3 C36 C35 120.0(5) . . ?
O3 C36 C31 123.2(5) . . ?
C35 C36 C31 116.8(5) . . ?
O2 C12 C7 123.9(5) . . ?
O2 C12 C11 119.3(5) . . ?
C7 C12 C11 116.8(5) . . ?
C5 N2 N3 119.8(4) . . ?
C10 C11 C12 122.3(5) . . ?
C32 C33 C34 120.4(5) . . ?
C32 C33 Br6 120.9(4) . . ?
C34 C33 Br6 118.6(5) . . ?
C8 C9 C10 120.4(5) . . ?
C8 C9 Br2 120.8(4) . . ?
C10 C9 Br2 118.8(5) . . ?
C25 N10 C29 116.2(5) . . ?
C25 N10 Co2 133.5(4) . . ?
C29 N10 Co2 110.0(4) . . ?
C9 C8 C7 121.5(5) . . ?
N7 C37 C38 126.6(5) . . ?
N7 C37 Br7 116.8(4) . . ?
C38 C37 Br7 116.6(5) . . ?
O4 C48 C47 120.5(5) . . ?
O4 C48 C43 123.4(5) . . ?
C47 C48 C43 116.2(5) . . ?
N10 C25 C26 125.1(6) . . ?
N10 C25 Br8 117.1(4) . . ?
C26 C25 Br8 117.8(5) . . ?
C11 C10 C9 119.4(6) . . ?
C8 C7 C12 119.6(5) . . ?
C8 C7 C6 116.3(5) . . ?
C12 C7 C6 124.1(5) . . ?
C3 C4 C5 120.0(6) . . ?
C39 C40 C41 117.5(6) . . ?
C22 C23 C24 123.1(5) . . ?
N6 C18 C19 125.7(5) . . ?
C29 N11 N12 119.6(4) . . ?
C23 C22 C21 119.3(6) . . ?
N2 C5 N1 118.5(5) . . ?
N2 C5 C4 120.0(5) . . ?
N1 C5 C4 121.4(5) . . ?
C34 C35 C36 122.5(5) . . ?
C21 C20 C19 121.0(5) . . ?
N4 C17 N5 117.3(5) . . ?
N4 C17 C16 123.2(6) . . ?
N5 C17 C16 119.5(5) . . ?
C46 C47 C48 123.0(5) . . ?
N12 C30 C31 125.1(5) . . ?
O1 C24 C23 120.2(5) . . ?
O1 C24 C19 124.1(5) . . ?
C23 C24 C19 115.6(5) . . ?
C33 C32 C31 121.7(5) . . ?
N7 C41 N8 118.1(5) . . ?
N7 C41 C40 123.5(6) . . ?
N8 C41 C40 118.4(5) . . ?
C20 C21 C22 120.4(5) . . ?
C20 C21 Br4 119.1(4) . . ?
C22 C21 Br4 120.5(5) . . ?
C4 C3 C2 119.9(6) . . ?
C44 C45 C46 120.3(6) . . ?
C44 C45 Br5 120.4(4) . . ?
C46 C45 Br5 119.2(5) . . ?
C32 C31 C36 119.2(5) . . ?
C32 C31 C30 116.7(5) . . ?
C36 C31 C30 124.2(5) . . ?
C45 C44 C43 121.4(5) . . ?
C27 C28 C29 119.0(6) . . ?
C37 C38 C39 115.7(6) . . ?
N11 C29 N10 118.2(5) . . ?
N11 C29 C28 119.7(5) . . ?
N10 C29 C28 122.1(5) . . ?
C44 C43 C48 120.0(5) . . ?
C44 C43 C42 116.5(5) . . ?
C48 C43 C42 123.5(5) . . ?
C15 C16 C17 118.9(6) . . ?
C25 C26 C27 117.5(6) . . ?
C40 C39 C38 121.1(6) . . ?
N3 C6 C7 125.6(5) . . ?
C16 C15 C14 119.8(6) . . ?
C28 C27 C26 120.0(6) . . ?
C33 C34 C35 119.3(6) . . ?
C47 C46 C45 119.1(6) . . ?
C1 C2 C3 116.8(6) . . ?
C13 C14 C15 117.3(6) . . ?
C49 O5 C50 167.4(19) . . ?

loop_
_geom_bond_atom_site_label_1
_geom_bond_atom_site_label_2
_geom_bond_distance
_geom_bond_site_symmetry_2
_geom_bond_publ_flag
Br3 C13 1.894(5) . ?
Co1 O2 2.038(4) . ?
Co1 O1 2.053(4) . ?
Co1 N6 2.069(4) . ?
Co1 N3 2.072(4) . ?
Co1 N4 2.224(4) . ?
Co1 N1 2.263(5) . ?
Co2 O3 2.038(4) . ?
Co2 O4 2.052(4) . ?
Co2 N12 2.071(4) . ?
Co2 N9 2.083(4) . ?
Co2 N7 2.231(5) . ?
Co2 N10 2.251(5) . ?
Br7 C37 1.910(6) . ?
Br2 C9 1.903(5) . ?
Br6 C33 1.897(6) . ?
Br1 C1 1.902(6) . ?
Br8 C25 1.893(6) . ?
Br4 C21 1.909(6) . ?
Br5 C45 1.910(6) . ?
O3 C36 1.325(6) . ?
O2 C12 1.329(6) . ?
N7 C37 1.333(7) . ?
N7 C41 1.346(6) . ?
N6 C18 1.284(7) . ?
N6 N5 1.376(6) . ?
N3 C6 1.285(7) . ?
N3 N2 1.385(6) . ?
O4 C48 1.318(6) . ?
N4 C13 1.338(7) . ?
N4 C17 1.355(6) . ?
O1 C24 1.316(6) . ?
N8 C41 1.371(7) . ?
N8 N9 1.382(6) . ?
N9 C42 1.282(7) . ?
N5 C17 1.368(7) . ?
N12 C30 1.295(7) . ?
N12 N11 1.379(6) . ?
C13 C14 1.362(8) . ?
C42 C43 1.457(8) . ?
C1 N1 1.338(7) . ?
C1 C2 1.364(8) . ?
C19 C20 1.399(8) . ?
C19 C24 1.422(7) . ?
C19 C18 1.444(8) . ?
N1 C5 1.368(6) . ?
C36 C35 1.411(8) . ?
C36 C31 1.422(7) . ?
C12 C7 1.410(7) . ?
C12 C11 1.419(8) . ?
N2 C5 1.337(7) . ?
C11 C10 1.374(8) . ?
C33 C32 1.366(8) . ?
C33 C34 1.375(8) . ?
C9 C8 1.358(8) . ?
C9 C10 1.382(8) . ?
N10 C25 1.332(7) . ?
N10 C29 1.364(7) . ?
C8 C7 1.406(7) . ?
C37 C38 1.364(8) . ?
C48 C47 1.401(8) . ?
C48 C43 1.431(7) . ?
C25 C26 1.372(8) . ?
C7 C6 1.443(8) . ?
C4 C3 1.341(8) . ?
C4 C5 1.404(8) . ?
C40 C39 1.357(9) . ?
C40 C41 1.402(8) . ?
C23 C22 1.377(8) . ?
C23 C24 1.407(8) . ?
N11 C29 1.346(7) . ?
C22 C21 1.379(8) . ?
C35 C34 1.381(8) . ?
C20 C21 1.361(8) . ?
C17 C16 1.378(8) . ?
C47 C46 1.375(8) . ?
C30 C31 1.441(8) . ?
C32 C31 1.401(7) . ?
C3 C2 1.396(8) . ?
C45 C44 1.371(8) . ?
C45 C46 1.380(8) . ?
C44 C43 1.379(8) . ?
C28 C27 1.349(9) . ?
C28 C29 1.403(8) . ?
C38 C39 1.401(9) . ?
C16 C15 1.352(9) . ?
C26 C27 1.389(9) . ?
C15 C14 1.391(9) . ?
O5 C49 1.501(10) . ?
O5 C50 1.511(10) . ?

loop_
_geom_hbond_atom_site_label_D
_geom_hbond_atom_site_label_H
_geom_hbond_atom_site_label_A
_geom_hbond_distance_DH
_geom_hbond_distance_HA
_geom_hbond_distance_DA
_geom_hbond_angle_DHA
_geom_hbond_site_symmetry_A
N8 H8A O2 0.86 1.93 2.725(5) 153.0 .
N5 H5 O3 0.86 1.89 2.707(5) 157.4 .
N2 H2 O1 0.86 1.95 2.773(5) 158.6 2_575
N11 H11A O4 0.86 1.94 2.763(5) 160.3 2_664
